data_4135580
loop_
_publ_author_name
'Merzlyakova, Elena'
'Wolf, Silke'
'Lebedkin, Sergei'
'Bayarjargal, Lkhamsuren'
'Neumeier, B. Lilli'
'Bartenbach, Daniel'
'Holzer, Christof'
'Klopper, Wim'
'Winkler, Bjoern'
'Kappes, Manfred'
'Feldmann, Claus'

_publ_contact_author
;
      Prof. Dr. Clas Feldmann
      Karlsruhe Institute of Technology (KIT), CS
      Institut fuer Anorganische Chemie (AOC)
      Engesserstr. 15, Geb. 30.45
      76131 Karlsruhe 
      Deutschland
;
_publ_section_title
;
 18-Crown-6 Coordinated Metal Halides with Bright Luminescence and
 Nonlinear Optical Effects.
;
_journal_issue 2
_journal_name_full 'Journal of the American Chemical Society'
_journal_page_first 798
_journal_page_last 804
_journal_paper_doi 10.1021/jacs.0c09454
_journal_volume 143
_journal_year 2021
_chemical_formula_moiety '2(C6 H12 I O3 Zn0.5)'
_chemical_formula_sum 'C12 H24 I2 O6 Zn'
_chemical_formula_weight 583.48
_space_group_crystal_system orthorhombic
_space_group_IT_number 62
_space_group_name_Hall '-P 2ac 2n'
_space_group_name_H-M_alt 'P n m a'
_atom_sites_solution_hydrogens geom
_atom_sites_solution_primary direct
_audit_creation_date 2019-10-29
_audit_creation_method
;
Olex2 1.2
(compiled 2018.05.29 svn.r3508 for OlexSys, GUI svn.r5506)
;
_cell_angle_alpha 90
_cell_angle_beta 90
_cell_angle_gamma 90
_cell_formula_units_Z 8
_cell_length_a 16.0720(5)
_cell_length_b 28.0305(10)
_cell_length_c 8.296(2)
_cell_measurement_reflns_used 19127
_cell_measurement_temperature 135(2)
_cell_measurement_theta_max 29.3
_cell_measurement_theta_min 1.5
_cell_volume 3737.4(9)
_computing_cell_refinement 'CELL, SELECT (STOE)'
_computing_data_collection 'EXPOSE (STOE)'
_computing_data_reduction 'INTEGRATE (STOE)'
_computing_molecular_graphics 'Olex2 (Dolomanov et al., 2009)'
_computing_publication_material 'Olex2 (Dolomanov et al., 2009)'
_computing_structure_refinement 'ShelXL (Sheldrick, 2015)'
_computing_structure_solution 'ShelXS (Sheldrick, 2008)'
_diffrn_ambient_temperature 135(2)
_diffrn_measured_fraction_theta_full 0.992
_diffrn_measured_fraction_theta_max 0.977
_diffrn_measurement_device_type 'STOE IPDS II'
_diffrn_measurement_method 'image plate'
_diffrn_radiation_type MoK\a
_diffrn_radiation_wavelength 0.71073
_diffrn_reflns_av_R_equivalents 0.0740
_diffrn_reflns_av_unetI/netI 0.0490
_diffrn_reflns_Laue_measured_fraction_full 0.992
_diffrn_reflns_Laue_measured_fraction_max 0.977
_diffrn_reflns_limit_h_max 21
_diffrn_reflns_limit_h_min -21
_diffrn_reflns_limit_k_max 38
_diffrn_reflns_limit_k_min -38
_diffrn_reflns_limit_l_max 11
_diffrn_reflns_limit_l_min -11
_diffrn_reflns_number 30007
_diffrn_reflns_point_group_measured_fraction_full 0.992
_diffrn_reflns_point_group_measured_fraction_max 0.977
_diffrn_reflns_theta_full 25.242
_diffrn_reflns_theta_max 29.256
_diffrn_reflns_theta_min 2.535
_diffrn_source 'fine-focus sealed tube'
_exptl_absorpt_coefficient_mu 4.638
_exptl_absorpt_correction_T_max 0.723
_exptl_absorpt_correction_T_min 0.488
_exptl_absorpt_correction_type numerical
_exptl_absorpt_process_details
'(X-RED, Data Reduction Program, Version 1.61.1, Stoe & Cie GmbH, Darmstadt 2014.; X-SHAPE, Crystal Optimisation for Numerical Absorption Correction, Version 2.17, Stoe & Cie GmbH, Darmstadt 2014.)'
_exptl_crystal_colour colourless
_exptl_crystal_density_diffrn 2.074
_exptl_crystal_description prism
_exptl_crystal_F_000 2240
_exptl_crystal_size_max 0.55
_exptl_crystal_size_mid 0.4
_exptl_crystal_size_min 0.35
_refine_diff_density_max 3.972
_refine_diff_density_min -1.812
_refine_diff_density_rms 0.175
_refine_ls_extinction_method none
_refine_ls_goodness_of_fit_ref 1.030
_refine_ls_hydrogen_treatment constr
_refine_ls_matrix_type full
_refine_ls_number_parameters 211
_refine_ls_number_reflns 5067
_refine_ls_number_restraints 0
_refine_ls_restrained_S_all 1.030
_refine_ls_R_factor_all 0.0709
_refine_ls_R_factor_gt 0.0484
_refine_ls_shift/su_max 0.000
_refine_ls_shift/su_mean 0.000
_refine_ls_structure_factor_coef Fsqd
_refine_ls_weighting_details 'w=1/[\s^2^(Fo^2^)+(0.0548P)^2^+20.7730P] where P=(Fo^2^+2Fc^2^)/3'
_refine_ls_weighting_scheme calc
_refine_ls_wR_factor_gt 0.1167
_refine_ls_wR_factor_ref 0.1241
_reflns_Friedel_coverage 0.000
_reflns_number_gt 3733
_reflns_number_total 5067
_reflns_threshold_expression 'I > 2\s(I)'
_cod_data_source_file ja0c09454_si_004.cif
_cod_data_source_block ZnI2(18c6)
_cod_original_cell_volume 3737.4(10)
_cod_database_code 4135580
_shelx_shelxl_version_number 2018/3
_shelx_space_group_comment
;
The symmetry employed for this shelxl refinement is uniquely defined
by the following loop, which should always be used as a source of
symmetry information in preference to the above space-group names.
They are only intended as comments.
;
_olex2_refinement_description
;
1. Fixed Uiso
 At 1.2 times of:
  All C(H,H) groups
2. Others
 Fixed Sof: Zn1A(0.41) Zn1B(0.055) Zn1C(0.035) Zn2(0.5)
3.a Secondary CH2 refined with riding coordinates:
 C1(H1A,H1B), C2(H2A,H2B), C3(H3A,H3B), C4(H4A,H4B), C5(H5A,H5B), C6(H6A,H6B),
 C7(H7A,H7B), C8(H8A,H8B), C9(H9A,H9B), C10(H10A,H10B), C11(H11A,H11B),
 C12(H12A,H12B)
;
_olex2_submission_special_instructions 'No special instructions were received'

loop_
_space_group_symop_operation_xyz
'x, y, z'
'-x+1/2, -y, z+1/2'
'x+1/2, -y+1/2, -z+1/2'
'-x, y+1/2, -z'
'-x, -y, -z'
'x-1/2, y, -z-1/2'
'-x-1/2, y-1/2, z-1/2'
'x, -y-1/2, z'

loop_
_atom_site_label
_atom_site_type_symbol
_atom_site_fract_x
_atom_site_fract_y
_atom_site_fract_z
_atom_site_U_iso_or_equiv
_atom_site_adp_type
_atom_site_occupancy
_atom_site_site_symmetry_order
_atom_site_calc_flag
_atom_site_refinement_flags_posn
_atom_site_refinement_flags_adp
_atom_site_refinement_flags_occupancy
_atom_site_disorder_assembly
_atom_site_disorder_group
I1 I 0.14771(3) 0.250000 0.45138(7) 0.02328(13) Uani 1 2 d S T P . .
I2 I 0.40998(3) 0.250000 0.76031(8) 0.02777(14) Uani 1 2 d S T P . .
Zn1A Zn 0.28170(14) 0.26956(8) 0.5980(3) 0.0429(6) Uani 0.41 1 d . . . A 1
Zn1B Zn 0.2918(6) 0.250000 0.5587(13) 0.0160(19) Uiso 0.11 2 d S T P A 2
Zn1C Zn 0.2593(10) 0.250000 0.665(2) 0.030(3) Uiso 0.07 2 d S T P A 3
O1 O 0.3567(4) 0.250000 0.3259(9) 0.0308(14) Uani 1 2 d S T P . .
O2 O 0.3272(3) 0.33888(17) 0.4751(6) 0.0293(10) Uani 1 1 d . . . . .
O3 O 0.2185(3) 0.33673(16) 0.7419(6) 0.0272(9) Uani 1 1 d . . . . .
O4 O 0.2025(4) 0.250000 0.9115(8) 0.0279(14) Uani 1 2 d S T P . .
C1 C 0.3966(4) 0.2928(3) 0.2800(9) 0.0361(16) Uani 1 1 d . . . . .
H1A H 0.412028 0.291215 0.167052 0.043 Uiso 1 1 calc R . . . .
H1B H 0.446846 0.297081 0.342997 0.043 Uiso 1 1 calc R . . . .
C2 C 0.3396(4) 0.3334(3) 0.3068(9) 0.0336(14) Uani 1 1 d . . . . .
H2A H 0.363522 0.362341 0.262130 0.040 Uiso 1 1 calc R . . . .
H2B H 0.286862 0.327542 0.253680 0.040 Uiso 1 1 calc R . . . .
C3 C 0.2686(4) 0.3758(2) 0.5110(8) 0.0271(13) Uani 1 1 d . . . . .
H3A H 0.215229 0.368577 0.462003 0.032 Uiso 1 1 calc R . . . .
H3B H 0.288077 0.406044 0.468569 0.032 Uiso 1 1 calc R . . . .
C4 C 0.2597(4) 0.3787(2) 0.6892(9) 0.0286(13) Uani 1 1 d . . . . .
H4A H 0.314090 0.381058 0.739436 0.034 Uiso 1 1 calc R . . . .
H4B H 0.227609 0.406684 0.718601 0.034 Uiso 1 1 calc R . . . .
C5 C 0.2130(5) 0.3339(2) 0.9123(8) 0.0307(14) Uani 1 1 d . . . . .
H5A H 0.189037 0.363061 0.955023 0.037 Uiso 1 1 calc R . . . .
H5B H 0.268089 0.329980 0.958364 0.037 Uiso 1 1 calc R . . . .
C6 C 0.1593(4) 0.2921(2) 0.9554(9) 0.0338(15) Uani 1 1 d . . . . .
H6A H 0.147923 0.292075 1.070203 0.041 Uiso 1 1 calc R . . . .
H6B H 0.106799 0.293919 0.898145 0.041 Uiso 1 1 calc R . . . .
I3 I 0.13762(3) 0.51812(2) 0.61872(6) 0.03359(13) Uani 1 1 d . . . . .
Zn2 Zn -0.00331(11) 0.48343(7) 0.5386(3) 0.0498(5) Uani 0.5 1 d . . . . .
O5 O 0.0582(3) 0.40700(15) 0.4538(6) 0.0282(9) Uani 1 1 d . . . . .
O6 O -0.0389(3) 0.42647(15) 0.7233(5) 0.0249(9) Uani 1 1 d . . . . .
O7 O -0.0678(3) 0.52282(15) 0.7928(5) 0.0251(9) Uani 1 1 d . . . . .
C7 C 0.0159(4) 0.3706(2) 0.5418(9) 0.0293(13) Uani 1 1 d . . . . .
H7A H 0.045313 0.340493 0.531360 0.035 Uiso 1 1 calc R . . . .
H7B H -0.040050 0.366458 0.500436 0.035 Uiso 1 1 calc R . . . .
C8 C 0.0131(4) 0.3855(2) 0.7145(9) 0.0290(14) Uani 1 1 d . . . . .
H8A H -0.009346 0.360023 0.780544 0.035 Uiso 1 1 calc R . . . .
H8B H 0.068593 0.393067 0.752695 0.035 Uiso 1 1 calc R . . . .
C9 C -0.0485(4) 0.4438(2) 0.8815(8) 0.0256(12) Uani 1 1 d . . . . .
H9A H 0.004627 0.454542 0.923334 0.031 Uiso 1 1 calc R . . . .
H9B H -0.069449 0.418765 0.951186 0.031 Uiso 1 1 calc R . . . .
C10 C -0.1090(4) 0.4846(2) 0.8767(8) 0.0283(13) Uani 1 1 d . . . . .
H10A H -0.159351 0.475418 0.820290 0.034 Uiso 1 1 calc R . . . .
H10B H -0.123682 0.494483 0.985095 0.034 Uiso 1 1 calc R . . . .
C11 C 0.1171(4) 0.4353(2) 0.2103(9) 0.0296(14) Uani 1 1 d . . . . .
H11A H 0.167787 0.441000 0.270769 0.035 Uiso 1 1 calc R . . . .
H11B H 0.132161 0.426118 0.101395 0.035 Uiso 1 1 calc R . . . .
C12 C 0.0669(4) 0.3961(2) 0.2892(8) 0.0301(14) Uani 1 1 d . . . . .
H12A H 0.012556 0.393811 0.238937 0.036 Uiso 1 1 calc R . . . .
H12B H 0.095046 0.365728 0.276609 0.036 Uiso 1 1 calc R . . . .

loop_
_atom_site_aniso_label
_atom_site_aniso_U_11
_atom_site_aniso_U_22
_atom_site_aniso_U_33
_atom_site_aniso_U_23
_atom_site_aniso_U_13
_atom_site_aniso_U_12
I1 0.0240(2) 0.0214(2) 0.0245(3) 0.000 -0.0041(2) 0.000
I2 0.0261(3) 0.0282(3) 0.0290(3) 0.000 -0.0079(2) 0.000
Zn1A 0.0429(12) 0.0164(9) 0.0693(18) 0.0048(11) -0.0344(11) -0.0025(9)
O1 0.035(3) 0.030(3) 0.027(4) 0.000 0.012(3) 0.000
O2 0.035(2) 0.031(2) 0.022(2) 0.0065(18) 0.0014(18) 0.0100(18)
O3 0.037(2) 0.024(2) 0.021(2) -0.0025(18) -0.0022(18) -0.0060(17)
O4 0.031(3) 0.023(3) 0.030(4) 0.000 0.011(3) 0.000
C1 0.037(3) 0.039(4) 0.032(4) 0.001(3) 0.011(3) -0.006(3)
C2 0.038(3) 0.036(3) 0.027(4) 0.009(3) 0.004(3) -0.002(3)
C3 0.025(3) 0.023(3) 0.033(4) 0.005(3) -0.003(2) 0.000(2)
C4 0.031(3) 0.017(3) 0.038(4) 0.000(3) -0.001(3) 0.000(2)
C5 0.047(4) 0.021(3) 0.024(4) -0.004(2) 0.005(3) -0.002(3)
C6 0.042(3) 0.032(3) 0.027(4) -0.003(3) 0.011(3) 0.008(3)
I3 0.0286(2) 0.0385(2) 0.0336(3) -0.00622(19) -0.00705(17) 0.00324(16)
Zn2 0.0311(8) 0.0534(11) 0.0650(15) 0.0054(10) -0.0291(9) -0.0117(8)
O5 0.036(2) 0.021(2) 0.027(3) -0.0023(18) -0.0010(19) -0.0016(17)
O6 0.034(2) 0.0207(19) 0.020(2) 0.0008(17) -0.0015(17) 0.0058(16)
O7 0.0262(19) 0.024(2) 0.025(2) -0.0029(17) 0.0002(17) 0.0007(16)
C7 0.037(3) 0.016(3) 0.035(4) -0.003(2) 0.003(3) 0.002(2)
C8 0.026(3) 0.025(3) 0.036(4) 0.004(3) -0.001(2) 0.006(2)
C9 0.030(3) 0.025(3) 0.023(3) -0.001(2) -0.007(2) -0.001(2)
C10 0.031(3) 0.029(3) 0.026(3) -0.006(3) 0.006(2) -0.005(2)
C11 0.032(3) 0.026(3) 0.030(4) -0.002(3) 0.002(3) 0.009(2)
C12 0.038(3) 0.024(3) 0.028(4) -0.005(3) -0.006(3) 0.003(2)

loop_
_atom_type_symbol
_atom_type_description
_atom_type_scat_dispersion_real
_atom_type_scat_dispersion_imag
_atom_type_scat_source
C C 0.0033 0.0016 'International Tables Vol C Tables 4.2.6.8 and 6.1.1.4'
H H 0.0000 0.0000 'International Tables Vol C Tables 4.2.6.8 and 6.1.1.4'
I I -0.4742 1.8119 'International Tables Vol C Tables 4.2.6.8 and 6.1.1.4'
O O 0.0106 0.0060 'International Tables Vol C Tables 4.2.6.8 and 6.1.1.4'
Zn Zn 0.2839 1.4301 'International Tables Vol C Tables 4.2.6.8 and 6.1.1.4'

loop_
_geom_angle_atom_site_label_1
_geom_angle_atom_site_label_2
_geom_angle_atom_site_label_3
_geom_angle
_geom_angle_site_symmetry_1
_geom_angle_site_symmetry_3
_geom_angle_publ_flag
Zn1A I1 Zn1A 25.00(10) . 8_565 ?
Zn1A I2 Zn1A 25.11(10) . 8_565 ?
I2 Zn1A I1 154.68(10) . . ?
Zn1A Zn1A I1 77.50(5) 8_565 . ?
Zn1A Zn1A I2 77.45(5) 8_565 . ?
Zn1A Zn1A O2 147.15(13) 8_565 . ?
Zn1A Zn1A O3 140.23(12) 8_565 . ?
O2 Zn1A I1 103.82(14) . . ?
O2 Zn1A I2 99.18(14) . . ?
O2 Zn1A O3 72.55(17) . . ?
O3 Zn1A I1 92.75(13) . . ?
O3 Zn1A I2 104.23(14) . . ?
I1 Zn1B I2 159.6(5) . . ?
O1 Zn1B I1 97.3(4) . . ?
O1 Zn1B I2 103.0(4) . . ?
I1 Zn1C I2 153.3(9) . . ?
O4 Zn1C I1 110.6(7) . . ?
O4 Zn1C I2 96.1(7) . . ?
C1 O1 Zn1B 116.9(4) 8_565 . ?
C1 O1 Zn1B 116.9(4) . . ?
C1 O1 C1 116.2(7) 8_565 . ?
C2 O2 Zn1A 112.8(4) . . ?
C2 O2 C3 112.0(5) . . ?
C3 O2 Zn1A 107.9(4) . . ?
C4 O3 Zn1A 107.1(4) . . ?
C5 O3 Zn1A 118.0(4) . . ?
C5 O3 C4 112.4(5) . . ?
C6 O4 Zn1C 115.8(4) . . ?
C6 O4 Zn1C 115.8(4) 8_565 . ?
C6 O4 C6 112.8(7) . 8_565 ?
O1 C1 C2 109.4(5) . . ?
O2 C2 C1 108.6(6) . . ?
O2 C3 C4 108.0(5) . . ?
O3 C4 C3 107.8(5) . . ?
O3 C5 C6 108.5(6) . . ?
O4 C6 C5 107.9(5) . . ?
Zn2 I3 Zn2 25.78(9) 5_566 . ?
I3 Zn2 I3 154.22(9) 5_566 . ?
Zn2 Zn2 I3 75.62(15) 5_566 . ?
Zn2 Zn2 I3 78.60(16) 5_566 5_566 ?
Zn2 Zn2 O5 121.0(3) 5_566 . ?
Zn2 Zn2 O6 167.1(3) 5_566 . ?
O5 Zn2 I3 100.40(13) . 5_566 ?
O5 Zn2 I3 92.86(12) . . ?
O6 Zn2 I3 96.94(13) . 5_566 ?
O6 Zn2 I3 108.25(13) . . ?
O6 Zn2 O5 71.59(16) . . ?
C7 O5 Zn2 106.6(4) . . ?
C12 O5 Zn2 120.4(4) . . ?
C12 O5 C7 112.9(5) . . ?
C8 O6 Zn2 112.5(4) . . ?
C9 O6 Zn2 114.3(4) . . ?
C9 O6 C8 113.1(5) . . ?
C11 O7 C10 111.5(5) 5_566 . ?
O5 C7 C8 107.7(5) . . ?
O6 C8 C7 107.1(5) . . ?
O6 C9 C10 108.1(5) . . ?
O7 C10 C9 106.4(5) . . ?
O7 C11 C12 108.1(5) 5_566 . ?
O5 C12 C11 108.4(5) . . ?

loop_
_geom_bond_atom_site_label_1
_geom_bond_atom_site_label_2
_geom_bond_distance
_geom_bond_site_symmetry_2
_geom_bond_publ_flag
I1 Zn1A 2.533(2) . ?
I1 Zn1A 2.533(2) 8_565 ?
I1 Zn1B 2.481(10) . ?
I1 Zn1C 2.523(18) . ?
I2 Zn1A 2.523(2) 8_565 ?
I2 Zn1A 2.523(2) . ?
I2 Zn1B 2.531(10) . ?
I2 Zn1C 2.547(17) . ?
Zn1A Zn1A 1.097(4) 8_565 ?
Zn1A O2 2.313(5) . ?
Zn1A O3 2.450(5) . ?
Zn1B O1 2.195(12) . ?
Zn1C O4 2.24(2) . ?
O1 C1 1.412(8) 8_565 ?
O1 C1 1.412(8) . ?
O2 C2 1.419(9) . ?
O2 C3 1.431(7) . ?
O3 C4 1.419(7) . ?
O3 C5 1.419(8) . ?
O4 C6 1.417(7) . ?
O4 C6 1.417(7) 8_565 ?
C1 C2 1.478(10) . ?
C3 C4 1.488(10) . ?
C5 C6 1.499(9) . ?
I3 Zn2 2.5529(16) . ?
I3 Zn2 2.5226(16) 5_566 ?
Zn2 Zn2 1.133(4) 5_566 ?
Zn2 O5 2.462(5) . ?
Zn2 O6 2.286(5) . ?
O5 C7 1.427(8) . ?
O5 C12 1.406(8) . ?
O6 C8 1.422(7) . ?
O6 C9 1.408(8) . ?
O7 C10 1.438(8) . ?
O7 C11 1.417(7) 5_566 ?
C7 C8 1.493(10) . ?
C9 C10 1.502(9) . ?
C11 C12 1.513(10) . ?
